data_4348800
loop_
_publ_author_name
'Stanton, 3rd, Charles J'
'Vandezande, Jonathon E.'
'Majetich, George F.'
'Schaefer, 3rd, Henry F'
'Agarwal, Jay'

_publ_section_title
;
 Mn-NHC Electrocatalysts: Increasing \p Acidity Lowers the Reduction
 Potential and Increases the Turnover Frequency for CO<sub>2</sub>
 Reduction.
;
_journal_issue 19
_journal_name_full 'Inorganic chemistry'
_journal_page_first 9509
_journal_page_last 9512
_journal_paper_doi 10.1021/acs.inorgchem.6b01657
_journal_volume 55
_journal_year 2016
_chemical_formula_sum 'C16 H12 Br Mn N4 O3'
_chemical_formula_weight 443.15
_space_group_crystal_system monoclinic
_space_group_IT_number 14
_space_group_name_Hall '-P 2yn'
_space_group_name_H-M_alt 'P 1 21/n 1'
_atom_sites_solution_hydrogens geom
_audit_creation_method SHELXL-2013
_cell_angle_alpha 90
_cell_angle_beta 104.3980(10)
_cell_angle_gamma 90
_cell_formula_units_Z 4
_cell_length_a 11.7223(4)
_cell_length_b 9.3695(3)
_cell_length_c 15.8283(6)
_cell_measurement_reflns_used 9931
_cell_measurement_temperature 100(2)
_cell_measurement_theta_max 32.84
_cell_measurement_theta_min 2.48
_cell_volume 1683.85(10)
_computing_cell_refinement 'Bruker SAINT'
_computing_data_collection 'Bruker APEX2'
_computing_data_reduction 'Bruker SAINT'
_computing_molecular_graphics 'Bruker SHELXTL'
_computing_publication_material 'Bruker SHELXTL'
_computing_structure_refinement 'SHELXL-2013 (Sheldrick, 2013)'
_computing_structure_solution 'SHELXS-97 (Sheldrick 2008)'
_diffrn_ambient_temperature 100(2)
_diffrn_measured_fraction_theta_full 1.000
_diffrn_measured_fraction_theta_max 1.000
_diffrn_measurement_device_type 'Bruker SMART APEX-II CCD'
_diffrn_measurement_method 'OMEGA SCAN'
_diffrn_radiation_type MoK\a
_diffrn_radiation_wavelength 0.71073
_diffrn_reflns_av_R_equivalents 0.0191
_diffrn_reflns_av_unetI/netI 0.0140
_diffrn_reflns_Laue_measured_fraction_full 1.000
_diffrn_reflns_Laue_measured_fraction_max 1.000
_diffrn_reflns_limit_h_max 17
_diffrn_reflns_limit_h_min -17
_diffrn_reflns_limit_k_max 13
_diffrn_reflns_limit_k_min -13
_diffrn_reflns_limit_l_max 23
_diffrn_reflns_limit_l_min -23
_diffrn_reflns_number 28202
_diffrn_reflns_point_group_measured_fraction_full 1.000
_diffrn_reflns_point_group_measured_fraction_max 1.000
_diffrn_reflns_theta_full 25.242
_diffrn_reflns_theta_max 31.506
_diffrn_reflns_theta_min 1.948
_exptl_absorpt_coefficient_mu 3.180
_exptl_absorpt_correction_T_max 0.7465
_exptl_absorpt_correction_T_min 0.5440
_exptl_absorpt_correction_type multi-scan
_exptl_absorpt_process_details 'BRUKER SADABS'
_exptl_crystal_colour orange
_exptl_crystal_density_diffrn 1.748
_exptl_crystal_description block
_exptl_crystal_F_000 880
_exptl_crystal_size_max 0.360
_exptl_crystal_size_mid 0.330
_exptl_crystal_size_min 0.300
_refine_diff_density_max 0.805
_refine_diff_density_min -0.328
_refine_diff_density_rms 0.065
_refine_ls_extinction_method none
_refine_ls_goodness_of_fit_ref 1.065
_refine_ls_hydrogen_treatment constr
_refine_ls_matrix_type full
_refine_ls_number_parameters 226
_refine_ls_number_reflns 5609
_refine_ls_number_restraints 0
_refine_ls_restrained_S_all 1.065
_refine_ls_R_factor_all 0.0249
_refine_ls_R_factor_gt 0.0215
_refine_ls_shift/su_max 0.002
_refine_ls_shift/su_mean 0.000
_refine_ls_structure_factor_coef Fsqd
_refine_ls_weighting_details 'w=1/[\s^2^(Fo^2^)+(0.0305P)^2^+0.7746P] where P=(Fo^2^+2Fc^2^)/3'
_refine_ls_weighting_scheme calc
_refine_ls_wR_factor_gt 0.0573
_refine_ls_wR_factor_ref 0.0585
_reflns_Friedel_coverage 0.000
_reflns_number_gt 5119
_reflns_number_total 5609
_reflns_threshold_expression 'I > 2\s(I)'
_cod_data_source_file ic6b01657_si_001.cif
_cod_data_source_block j1
_cod_original_sg_symbol_H-M 'P 21/n'
_cod_database_code 4348800
_shelx_space_group_comment
;
The symmetry employed for this shelxl refinement is uniquely defined
by the following loop, which should always be used as a source of
symmetry information in preference to the above space-group names.
They are only intended as comments.
;
_shelx_estimated_absorpt_t_min 0.394
_shelx_estimated_absorpt_t_max 0.449
_shelxl_version_number 2013-4

loop_
_space_group_symop_operation_xyz
'x, y, z'
'-x+1/2, y+1/2, -z+1/2'
'-x, -y, -z'
'x-1/2, -y-1/2, z-1/2'

loop_
_atom_site_label
_atom_site_type_symbol
_atom_site_fract_x
_atom_site_fract_y
_atom_site_fract_z
_atom_site_U_iso_or_equiv
_atom_site_adp_type
_atom_site_occupancy
_atom_site_site_symmetry_order
_atom_site_calc_flag
_atom_site_refinement_flags_posn
_atom_site_refinement_flags_adp
Mn1 Mn 0.56023(2) 0.01645(2) 0.71730(2) 0.01266(4) Uani 1 1 d . .
Br1 Br 0.54338(2) 0.27953(2) 0.67502(2) 0.02015(4) Uani 1 1 d . .
N1 N 0.32928(9) 0.02831(11) 0.78538(7) 0.01452(18) Uani 1 1 d . .
N2 N 0.49048(8) 0.11519(11) 0.86723(6) 0.01387(18) Uani 1 1 d . .
N3 N 0.66729(9) 0.08523(11) 0.83350(6) 0.01345(17) Uani 1 1 d . .
N4 N 0.65930(9) 0.19457(12) 0.96906(7) 0.01670(19) Uani 1 1 d . .
C1 C 0.44380(10) 0.05006(13) 0.78780(7) 0.0139(2) Uani 1 1 d . .
C2 C 0.30153(10) 0.08167(13) 0.86101(8) 0.0145(2) Uani 1 1 d . .
C3 C 0.19557(11) 0.08466(14) 0.88557(9) 0.0182(2) Uani 1 1 d . .
H3A H 0.1250 0.0469 0.8494 0.022 Uiso 1 1 calc R U
C4 C 0.19888(11) 0.14622(15) 0.96622(9) 0.0206(2) Uani 1 1 d . .
H4A H 0.1285 0.1503 0.9856 0.025 Uiso 1 1 calc R U
C5 C 0.30261(12) 0.20216(15) 1.01950(9) 0.0204(2) Uani 1 1 d . .
H5A H 0.3006 0.2438 1.0739 0.025 Uiso 1 1 calc R U
C6 C 0.40884(11) 0.19855(14) 0.99504(8) 0.0177(2) Uani 1 1 d . .
H6A H 0.4796 0.2356 1.0314 0.021 Uiso 1 1 calc R U
C7 C 0.40513(10) 0.13749(13) 0.91428(8) 0.0144(2) Uani 1 1 d . .
C8 C 0.61185(10) 0.13501(12) 0.89256(7) 0.01350(19) Uani 1 1 d . .
C9 C 0.78538(10) 0.09665(14) 0.85588(8) 0.0164(2) Uani 1 1 d . .
H9A H 0.8293 0.0617 0.8173 0.020 Uiso 1 1 calc R U
C10 C 0.84401(11) 0.15819(14) 0.93395(8) 0.0193(2) Uani 1 1 d . .
H10A H 0.9273 0.1675 0.9492 0.023 Uiso 1 1 calc R U
C11 C 0.56230(10) -0.16988(14) 0.74574(8) 0.0167(2) Uani 1 1 d . .
O1 O 0.55806(9) -0.28688(11) 0.76183(7) 0.02275(19) Uani 1 1 d . .
C12 C 0.68590(11) -0.00168(13) 0.66586(8) 0.0164(2) Uani 1 1 d . .
O2 O 0.76242(9) -0.01564(11) 0.63420(6) 0.02207(19) Uani 1 1 d . .
C13 C 0.45801(11) -0.01668(13) 0.61330(8) 0.0174(2) Uani 1 1 d . .
O3 O 0.39534(10) -0.03510(12) 0.54598(6) 0.0256(2) Uani 1 1 d . .
C14 C 0.77707(11) 0.20575(14) 0.98908(8) 0.0190(2) Uani 1 1 d . .
H14A H 0.8160 0.2479 1.0432 0.023 Uiso 1 1 calc R U
C15 C 0.24374(11) -0.04527(14) 0.71558(8) 0.0187(2) Uani 1 1 d . .
H15A H 0.1942 -0.1085 0.7418 0.022 Uiso 1 1 calc R U
H15B H 0.2865 -0.1059 0.6824 0.022 Uiso 1 1 calc R U
C16 C 0.16496(13) 0.05809(19) 0.65333(9) 0.0280(3) Uani 1 1 d . .
H16A H 0.1095 0.0043 0.6079 0.042 Uiso 1 1 calc R U
H16B H 0.2135 0.1196 0.6262 0.042 Uiso 1 1 calc R U
H16C H 0.1211 0.1170 0.6856 0.042 Uiso 1 1 calc R U

loop_
_atom_site_aniso_label
_atom_site_aniso_U_11
_atom_site_aniso_U_22
_atom_site_aniso_U_33
_atom_site_aniso_U_23
_atom_site_aniso_U_13
_atom_site_aniso_U_12
Mn1 0.01208(8) 0.01260(8) 0.01258(8) -0.00027(6) 0.00170(6) -0.00011(6)
Br1 0.02146(7) 0.01405(6) 0.02071(6) 0.00244(4) -0.00273(5) -0.00060(4)
N1 0.0120(4) 0.0147(4) 0.0158(4) -0.0008(3) 0.0016(3) -0.0009(3)
N2 0.0105(4) 0.0165(4) 0.0141(4) -0.0021(3) 0.0021(3) -0.0006(3)
N3 0.0118(4) 0.0141(4) 0.0140(4) 0.0010(3) 0.0024(3) 0.0000(3)
N4 0.0152(4) 0.0173(5) 0.0161(4) -0.0022(4) 0.0010(4) -0.0010(4)
C1 0.0124(5) 0.0133(5) 0.0145(5) -0.0001(4) 0.0007(4) -0.0002(4)
C2 0.0130(5) 0.0137(5) 0.0162(5) 0.0017(4) 0.0026(4) 0.0009(4)
C3 0.0127(5) 0.0190(5) 0.0227(6) 0.0044(5) 0.0040(4) 0.0010(4)
C4 0.0165(5) 0.0226(6) 0.0248(6) 0.0044(5) 0.0091(5) 0.0052(4)
C5 0.0213(6) 0.0226(6) 0.0189(5) 0.0009(5) 0.0077(5) 0.0059(5)
C6 0.0172(5) 0.0189(5) 0.0167(5) -0.0014(4) 0.0036(4) 0.0019(4)
C7 0.0125(5) 0.0145(5) 0.0162(5) 0.0003(4) 0.0035(4) 0.0014(4)
C8 0.0109(4) 0.0135(5) 0.0151(5) 0.0006(4) 0.0014(4) 0.0003(4)
C9 0.0117(5) 0.0190(5) 0.0183(5) 0.0030(4) 0.0034(4) 0.0009(4)
C10 0.0119(5) 0.0227(6) 0.0211(6) 0.0015(5) -0.0001(4) -0.0011(4)
C11 0.0116(5) 0.0234(6) 0.0144(5) -0.0053(4) 0.0023(4) 0.0019(4)
O1 0.0234(5) 0.0213(5) 0.0249(5) 0.0024(4) 0.0085(4) 0.0009(4)
C12 0.0182(5) 0.0157(5) 0.0139(5) -0.0003(4) 0.0010(4) -0.0016(4)
O2 0.0204(4) 0.0272(5) 0.0198(4) -0.0018(4) 0.0073(4) -0.0026(4)
C13 0.0190(5) 0.0151(5) 0.0178(5) -0.0002(4) 0.0040(4) -0.0005(4)
O3 0.0277(5) 0.0279(5) 0.0177(4) -0.0017(4) -0.0011(4) -0.0055(4)
C14 0.0160(5) 0.0207(6) 0.0174(5) -0.0011(4) -0.0014(4) -0.0027(4)
C15 0.0139(5) 0.0207(6) 0.0193(5) -0.0035(4) 0.0000(4) -0.0041(4)
C16 0.0214(6) 0.0389(8) 0.0195(6) -0.0002(6) -0.0025(5) 0.0065(6)

loop_
_atom_type_symbol
_atom_type_description
_atom_type_scat_dispersion_real
_atom_type_scat_dispersion_imag
_atom_type_scat_source
C C 0.0033 0.0016 'International Tables Vol C Tables 4.2.6.8 and 6.1.1.4'
H H 0.0000 0.0000 'International Tables Vol C Tables 4.2.6.8 and 6.1.1.4'
N N 0.0061 0.0033 'International Tables Vol C Tables 4.2.6.8 and 6.1.1.4'
O O 0.0106 0.0060 'International Tables Vol C Tables 4.2.6.8 and 6.1.1.4'
Mn Mn 0.3368 0.7283 'International Tables Vol C Tables 4.2.6.8 and 6.1.1.4'
Br Br -0.2901 2.4595 'International Tables Vol C Tables 4.2.6.8 and 6.1.1.4'

loop_
_geom_angle_atom_site_label_1
_geom_angle_atom_site_label_2
_geom_angle_atom_site_label_3
_geom_angle
C11 Mn1 C13 91.48(5)
C11 Mn1 C12 93.32(5)
C13 Mn1 C12 90.20(6)
C11 Mn1 C1 88.95(5)
C13 Mn1 C1 98.40(5)
C12 Mn1 C1 171.05(5)
C11 Mn1 N3 96.48(5)
C13 Mn1 N3 171.36(5)
C12 Mn1 N3 92.67(5)
C1 Mn1 N3 78.46(4)
C11 Mn1 Br1 176.44(4)
C13 Mn1 Br1 86.35(4)
C12 Mn1 Br1 89.52(4)
C1 Mn1 Br1 88.57(3)
N3 Mn1 Br1 85.52(3)
C1 N1 C2 111.16(10)
C1 N1 C15 125.57(10)
C2 N1 C15 123.24(10)
C1 N2 C8 117.79(10)
C1 N2 C7 112.03(10)
C8 N2 C7 129.79(10)
C9 N3 C8 115.59(10)
C9 N3 Mn1 128.32(8)
C8 N3 Mn1 115.90(8)
C8 N4 C14 115.01(11)
N1 C1 N2 104.99(10)
N1 C1 Mn1 140.91(9)
N2 C1 Mn1 114.09(8)
C3 C2 C7 121.78(11)
C3 C2 N1 130.99(11)
C7 C2 N1 107.23(10)
C2 C3 C4 116.18(12)
C3 C4 C5 122.02(12)
C6 C5 C4 121.77(12)
C5 C6 C7 116.07(12)
C2 C7 C6 122.18(11)
C2 C7 N2 104.57(10)
C6 C7 N2 133.25(11)
N4 C8 N3 127.95(11)
N4 C8 N2 119.14(11)
N3 C8 N2 112.89(10)
N3 C9 C10 121.28(11)
C9 C10 C14 117.65(11)
O1 C11 Mn1 176.76(11)
O2 C12 Mn1 178.63(11)
O3 C13 Mn1 177.78(12)
N4 C14 C10 122.50(12)
N1 C15 C16 112.36(11)

loop_
_geom_bond_atom_site_label_1
_geom_bond_atom_site_label_2
_geom_bond_distance
Mn1 C11 1.8017(14)
Mn1 C13 1.8058(13)
Mn1 C12 1.8596(13)
Mn1 C1 1.9912(12)
Mn1 N3 2.0555(10)
Mn1 Br1 2.5489(2)
N1 C1 1.3488(15)
N1 C2 1.4080(16)
N1 C15 1.4665(15)
N2 C1 1.3821(15)
N2 C8 1.3913(15)
N2 C7 1.4036(15)
N3 C9 1.3451(15)
N3 C8 1.3476(15)
N4 C8 1.3237(15)
N4 C14 1.3415(16)
C2 C3 1.3911(17)
C2 C7 1.3964(16)
C3 C4 1.3924(19)
C4 C5 1.398(2)
C5 C6 1.3934(18)
C6 C7 1.3912(17)
C9 C10 1.3818(18)
C10 C14 1.3844(19)
C11 O1 1.1293(17)
C12 O2 1.1386(16)
C13 O3 1.1471(16)
C15 C16 1.5195(19)
